data_2241845
loop_
_publ_author_name
'Alfonso, Monserrat'
'Stoeckli-Evans, Helen'

_publ_section_title
;
 Isotypic Mn^II^ and Fe^II^ binuclear complexes of the ligand
 5,6-bis(pyridin-2-yl)-pyrazine-2,3-dicarboxylic acid
;
_journal_issue 10
_journal_name_full 'Acta Crystallographica Section E'
_journal_page_first 1412
_journal_page_last 1416
_journal_paper_doi 10.1107/S2056989016014055
_journal_volume 72
_journal_year 2016
_chemical_formula_iupac '[Fe2 (C16 H8 N4 O4)2 (H2 O)4], 4H2 O'
_chemical_formula_moiety 'C32 H24 Fe2 N8 O12, 4(H2 O)'
_chemical_formula_sum 'C32 H32 Fe2 N8 O16'
_chemical_formula_weight 896.35
_chemical_name_systematic
'Bis[\m-5,6-bis(pyridin-2-yl)pyrazine-2,3-dicarboxylato]-\k^4^<i>N</i>^1^,<i>O</i>^2^,<i>N</i>^6^:<i>O</i>^3^;\k^4^<i>O</i>^3^:<i>N</i>^1^,<i>O</i>^2^,<i>N</i>^6^-bis[diaquairon(II)] tetrahydrate'
_space_group_crystal_system triclinic
_space_group_IT_number 2
_space_group_name_Hall '-P 1'
_space_group_name_H-M_alt 'P -1'
_symmetry_space_group_name_Hall '-P 1'
_symmetry_space_group_name_H-M 'P -1'
_atom_sites_solution_hydrogens mixed
_atom_sites_solution_primary direct
_atom_sites_solution_secondary difmap
_audit_creation_method SHELXL-2014/6
_cell_angle_alpha 69.500(12)
_cell_angle_beta 83.593(13)
_cell_angle_gamma 84.238(13)
_cell_formula_units_Z 1
_cell_length_a 8.0933(9)
_cell_length_b 10.3403(11)
_cell_length_c 11.5679(12)
_cell_measurement_reflns_used 5000
_cell_measurement_temperature 223(2)
_cell_measurement_theta_max 52.1
_cell_measurement_theta_min 3.3
_cell_volume 899.16(18)
_computing_cell_refinement
;
CELL in IPDS-I (Stoe & Cie, 2004)
;
_computing_data_collection
;
EXPOSE in IPDS-I (Stoe & Cie, 2004)
;
_computing_data_reduction
;
INTEGRATE in IPDS-I (Stoe & Cie, 2004)
;
_computing_molecular_graphics
;
PLATON (Spek, 2009) and Mercury (Macrae <i>et al.</i>,  2008)
;
_computing_publication_material
;
SHELXL2014 (Sheldrick, 2015), PLATON (Spek, 2009) and publCIF
(Westrip, 2010)
;
_computing_structure_refinement
;
SHELXL2014 (Sheldrick, 2015)
;
_computing_structure_solution
;
SHELXS97 (Sheldrick, 2008)
;
_diffrn_ambient_temperature 223(2)
_diffrn_measured_fraction_theta_full 0.940
_diffrn_measured_fraction_theta_max 0.933
_diffrn_measurement_device '1 circle goniometer'
_diffrn_measurement_device_type 'Stoe IPDS 1 image plate'
_diffrn_measurement_method '\f rotation'
_diffrn_radiation_monochromator 'plane graphite'
_diffrn_radiation_source 'fine-focus sealed tube'
_diffrn_radiation_type MoK\a
_diffrn_radiation_wavelength 0.71073
_diffrn_reflns_av_R_equivalents 0.0633
_diffrn_reflns_limit_h_max 9
_diffrn_reflns_limit_h_min -9
_diffrn_reflns_limit_k_max 12
_diffrn_reflns_limit_k_min -12
_diffrn_reflns_limit_l_max 14
_diffrn_reflns_limit_l_min -14
_diffrn_reflns_number 6988
_diffrn_reflns_theta_full 25.242
_diffrn_reflns_theta_max 25.735
_diffrn_reflns_theta_min 2.107
_exptl_absorpt_coefficient_mu 0.895
_exptl_absorpt_correction_T_max 1.0000
_exptl_absorpt_correction_T_min 0.8054
_exptl_absorpt_correction_type multi-scan
_exptl_absorpt_process_details
;
(MULABS; Spek, 2009)
;
_exptl_crystal_colour dark-violet
_exptl_crystal_density_diffrn 1.655
_exptl_crystal_description block
_exptl_crystal_F_000 460
_exptl_crystal_size_max 0.300
_exptl_crystal_size_mid 0.200
_exptl_crystal_size_min 0.100
_refine_diff_density_max 0.593
_refine_diff_density_min -0.685
_refine_ls_extinction_method none
_refine_ls_goodness_of_fit_ref 0.969
_refine_ls_hydrogen_treatment mixed
_refine_ls_matrix_type full
_refine_ls_number_parameters 294
_refine_ls_number_reflns 3202
_refine_ls_number_restraints 8
_refine_ls_restrained_S_all 0.968
_refine_ls_R_factor_all 0.0591
_refine_ls_R_factor_gt 0.0458
_refine_ls_shift/su_max 0.001
_refine_ls_shift/su_mean 0.000
_refine_ls_structure_factor_coef Fsqd
_refine_ls_weighting_details 'w=1/[\s^2^(Fo^2^)+(0.0720P)^2^] where P=(Fo^2^+2Fc^2^)/3'
_refine_ls_weighting_scheme calc
_refine_ls_wR_factor_gt 0.1113
_refine_ls_wR_factor_ref 0.1155
_reflns_number_gt 2475
_reflns_number_total 3202
_reflns_threshold_expression 'I > 2\s(I)'
_cod_data_source_file pj2034sup1.cif
_cod_data_source_block II
_cod_database_code 2241845
_shelx_space_group_comment
;
The symmetry employed for this shelxl refinement is uniquely defined
by the following loop, which should always be used as a source of
symmetry information in preference to the above space-group names.
They are only intended as comments.
;
_shelx_estimated_absorpt_t_min 0.775
_shelx_estimated_absorpt_t_max 0.916
_shelxl_version_number 2014/6

loop_
_space_group_symop_operation_xyz
'x, y, z'
'-x, -y, -z'

loop_
_atom_site_type_symbol
_atom_site_label
_atom_site_fract_x
_atom_site_fract_y
_atom_site_fract_z
_atom_site_U_iso_or_equiv
_atom_site_adp_type
_atom_site_calc_flag
_atom_site_occupancy
Fe Fe1 0.71296(5) 0.99041(4) 0.82831(4) 0.01544(16) Uani d 1
N N1 0.9194(3) 0.8624(2) 0.9131(2) 0.0142(5) Uani d 1
N N2 1.1679(3) 0.6879(2) 1.0372(2) 0.0154(6) Uani d 1
N N3 0.8286(3) 0.8855(3) 0.7002(3) 0.0202(6) Uani d 1
N N4 1.4267(3) 0.6299(3) 0.8589(3) 0.0226(6) Uani d 1
O O1 0.7040(3) 1.00868(19) 1.0068(2) 0.0165(5) Uani d 1
O O2 0.7957(3) 0.9106(2) 1.1961(2) 0.0211(5) Uani d 1
O O3 1.1738(3) 0.8201(2) 1.2494(2) 0.0194(5) Uani d 1
O O4 1.0447(3) 0.6252(2) 1.3039(2) 0.0245(5) Uani d 1
O O1W 0.5488(3) 0.8329(2) 0.9222(2) 0.0225(5) Uani d 1
H H1WA 0.463(3) 0.863(4) 0.955(4) 0.040(12) Uiso d 1
H H1WB 0.508(6) 0.784(5) 0.891(5) 0.078(18) Uiso d 1
O O2W 0.5259(3) 1.0878(2) 0.7138(3) 0.0277(6) Uani d 1
H H2WA 0.423(3) 1.080(4) 0.744(3) 0.028(10) Uiso d 1
H H2WB 0.547(5) 1.160(3) 0.654(3) 0.030(11) Uiso d 1
C C1 0.9344(3) 0.8476(3) 1.0307(3) 0.0123(6) Uani d 1
C C2 1.0637(4) 0.7604(3) 1.0931(3) 0.0137(6) Uani d 1
C C3 1.1487(4) 0.7011(3) 0.9199(3) 0.0151(7) Uani d 1
C C4 1.0221(4) 0.7921(3) 0.8542(3) 0.0139(6) Uani d 1
C C5 0.9805(4) 0.8186(3) 0.7251(3) 0.0182(7) Uani d 1
C C6 1.0827(4) 0.7811(3) 0.6371(3) 0.0254(8) Uani d 1
H H6 1.1908 0.7411 0.6540 0.031 Uiso calc 1
C C7 1.0240(5) 0.8032(3) 0.5224(4) 0.0320(9) Uani d 1
H H7 1.0915 0.7775 0.4614 0.038 Uiso calc 1
C C8 0.8663(5) 0.8629(4) 0.4998(4) 0.0326(9) Uani d 1
H H8 0.8218 0.8744 0.4249 0.039 Uiso calc 1
C C9 0.7745(5) 0.9057(3) 0.5888(3) 0.0292(8) Uani d 1
H H9 0.6690 0.9512 0.5710 0.035 Uiso calc 1
C C10 1.2661(4) 0.6075(3) 0.8702(3) 0.0150(6) Uani d 1
C C11 1.2068(4) 0.5027(3) 0.8409(3) 0.0212(7) Uani d 1
H H11 1.0922 0.4899 0.8496 0.025 Uiso calc 1
C C12 1.3217(4) 0.4167(3) 0.7982(3) 0.0252(8) Uani d 1
H H12 1.2857 0.3450 0.7768 0.030 Uiso calc 1
C C13 1.4882(4) 0.4381(3) 0.7877(3) 0.0268(8) Uani d 1
H H13 1.5685 0.3808 0.7601 0.032 Uiso calc 1
C C14 1.5346(4) 0.5459(3) 0.8187(4) 0.0282(8) Uani d 1
H H14 1.6486 0.5608 0.8111 0.034 Uiso calc 1
C C15 0.8008(3) 0.9290(3) 1.0849(3) 0.0137(6) Uani d 1
C C16 1.0942(4) 0.7348(3) 1.2273(3) 0.0162(7) Uani d 1
O O3W 0.5377(4) 0.3176(3) 0.5121(3) 0.0389(7) Uani d 1
H H3WA 0.448(4) 0.365(5) 0.507(6) 0.08(2) Uiso d 1
H H3WB 0.611(4) 0.374(4) 0.500(4) 0.044(13) Uiso d 1
O O4W 0.2296(3) 0.4837(3) 0.5051(3) 0.0351(6) Uani d 1
H H4WA 0.159(5) 0.448(4) 0.564(3) 0.050(14) Uiso d 1
H H4WB 0.177(7) 0.527(6) 0.445(4) 0.10(2) Uiso d 1

loop_
_atom_site_aniso_label
_atom_site_aniso_U_11
_atom_site_aniso_U_22
_atom_site_aniso_U_33
_atom_site_aniso_U_12
_atom_site_aniso_U_13
_atom_site_aniso_U_23
Fe1 0.0188(3) 0.0121(2) 0.0149(3) 0.00398(16) -0.00588(18) -0.00385(17)
N1 0.0159(12) 0.0098(11) 0.0163(16) 0.0009(9) -0.0017(11) -0.0042(10)
N2 0.0175(13) 0.0114(11) 0.0181(16) 0.0014(9) -0.0042(11) -0.0058(11)
N3 0.0237(14) 0.0199(13) 0.0170(17) 0.0032(11) -0.0073(12) -0.0059(12)
N4 0.0202(14) 0.0204(13) 0.0297(19) 0.0033(11) -0.0044(13) -0.0124(12)
O1 0.0200(11) 0.0132(9) 0.0166(13) 0.0053(8) -0.0049(9) -0.0062(9)
O2 0.0211(11) 0.0273(11) 0.0154(14) 0.0050(9) -0.0034(10) -0.0093(10)
O3 0.0269(12) 0.0160(10) 0.0155(13) -0.0035(9) -0.0053(10) -0.0042(9)
O4 0.0328(13) 0.0183(11) 0.0173(14) -0.0067(9) -0.0059(11) 0.0028(10)
O1W 0.0193(12) 0.0168(11) 0.0338(16) -0.0020(9) 0.0023(11) -0.0128(11)
O2W 0.0184(13) 0.0250(12) 0.0284(17) 0.0022(10) -0.0067(11) 0.0052(11)
C1 0.0154(14) 0.0083(12) 0.0130(18) -0.0002(11) -0.0014(13) -0.0035(12)
C2 0.0173(15) 0.0090(12) 0.0143(18) -0.0028(11) -0.0015(13) -0.0027(12)
C3 0.0161(15) 0.0096(13) 0.020(2) -0.0005(11) -0.0012(13) -0.0055(12)
C4 0.0168(15) 0.0111(13) 0.0147(18) -0.0010(11) -0.0004(13) -0.0058(12)
C5 0.0247(16) 0.0110(13) 0.018(2) 0.0022(12) -0.0030(14) -0.0048(13)
C6 0.0363(19) 0.0189(15) 0.020(2) 0.0123(14) -0.0055(16) -0.0077(14)
C7 0.052(2) 0.0223(16) 0.019(2) 0.0090(16) -0.0002(18) -0.0073(15)
C8 0.053(2) 0.0293(18) 0.018(2) 0.0063(16) -0.0142(18) -0.0112(16)
C9 0.037(2) 0.0278(17) 0.024(2) 0.0082(15) -0.0119(17) -0.0110(16)
C10 0.0209(15) 0.0111(13) 0.0108(18) 0.0028(11) -0.0054(13) -0.0007(12)
C11 0.0232(16) 0.0131(14) 0.027(2) 0.0000(12) -0.0036(15) -0.0058(14)
C12 0.0371(19) 0.0139(14) 0.025(2) 0.0012(13) -0.0041(16) -0.0069(14)
C13 0.0325(19) 0.0201(15) 0.027(2) 0.0112(14) -0.0035(16) -0.0102(15)
C14 0.0190(17) 0.0296(17) 0.038(3) 0.0072(13) -0.0039(16) -0.0166(17)
C15 0.0140(14) 0.0110(13) 0.018(2) -0.0007(11) -0.0031(13) -0.0067(12)
C16 0.0159(15) 0.0153(14) 0.0166(19) 0.0044(12) -0.0041(13) -0.0050(13)
O3W 0.0379(17) 0.0250(13) 0.042(2) 0.0034(12) -0.0074(14) 0.0028(12)
O4W 0.0258(14) 0.0379(15) 0.0308(19) -0.0003(11) -0.0060(13) 0.0024(13)

loop_
_atom_type_symbol
_atom_type_description
_atom_type_scat_dispersion_real
_atom_type_scat_dispersion_imag
_atom_type_scat_source
C C 0.0033 0.0016 'International Tables Vol C Tables 4.2.6.8 and 6.1.1.4'
H H 0.0000 0.0000 'International Tables Vol C Tables 4.2.6.8 and 6.1.1.4'
N N 0.0061 0.0033 'International Tables Vol C Tables 4.2.6.8 and 6.1.1.4'
O O 0.0106 0.0060 'International Tables Vol C Tables 4.2.6.8 and 6.1.1.4'
Fe Fe 0.3463 0.8444 'International Tables Vol C Tables 4.2.6.8 and 6.1.1.4'

loop_
_geom_angle_atom_site_label_1
_geom_angle_atom_site_label_2
_geom_angle_atom_site_label_3
_geom_angle_site_symmetry_1
_geom_angle_site_symmetry_3
_geom_angle
_geom_angle_publ_flag
O3 Fe1 O1W 2_777 . 164.77(9) y
O3 Fe1 O2W 2_777 . 85.22(9) y
O1W Fe1 O2W . . 87.43(10) y
O3 Fe1 O1 2_777 . 89.65(8) y
O1W Fe1 O1 . . 82.38(9) y
O2W Fe1 O1 . . 119.49(10) y
O3 Fe1 N1 2_777 . 99.21(9) y
O1W Fe1 N1 . . 91.27(9) y
O2W Fe1 N1 . . 165.15(10) y
N1 Fe1 O1 . . 74.91(9) y
O3 Fe1 N3 2_777 . 99.60(9) y
O1W Fe1 N3 . . 94.03(10) y
O2W Fe1 N3 . . 92.45(10) y
O1 Fe1 N3 . . 147.49(9) y
N1 Fe1 N3 . . 72.87(10) y
C1 N1 C4 . . 121.5(2) ?
C1 N1 Fe1 . . 116.87(19) ?
C4 N1 Fe1 . . 121.4(2) ?
C2 N2 C3 . . 119.3(2) ?
C9 N3 C5 . . 117.9(3) ?
C9 N3 Fe1 . . 124.0(2) ?
C5 N3 Fe1 . . 116.9(2) ?
C10 N4 C14 . . 117.9(3) ?
C15 O1 Fe1 . . 118.95(19) ?
C16 O3 Fe1 . 2_777 144.9(2) ?
Fe1 O1W H1WA . . 112(3) ?
Fe1 O1W H1WB . . 126(4) ?
H1WA O1W H1WB . . 101(4) ?
Fe1 O2W H2WA . . 119(3) ?
Fe1 O2W H2WB . . 118(3) ?
H2WA O2W H2WB . . 117(4) ?
N1 C1 C2 . . 119.6(3) ?
N1 C1 C15 . . 114.3(2) ?
C2 C1 C15 . . 126.1(3) ?
N2 C2 C1 . . 120.4(3) ?
N2 C2 C16 . . 115.0(2) ?
C1 C2 C16 . . 124.6(3) ?
N2 C3 C4 . . 121.1(3) ?
N2 C3 C10 . . 114.3(2) ?
C4 C3 C10 . . 124.6(3) ?
N1 C4 C3 . . 118.1(3) ?
N1 C4 C5 . . 113.3(2) ?
C3 C4 C5 . . 128.5(3) ?
N3 C5 C6 . . 121.7(3) ?
N3 C5 C4 . . 113.3(3) ?
C6 C5 C4 . . 125.0(3) ?
C5 C6 C7 . . 119.2(3) ?
C5 C6 H6 . . 120.4 ?
C7 C6 H6 . . 120.4 ?
C8 C7 C6 . . 119.1(3) ?
C8 C7 H7 . . 120.4 ?
C6 C7 H7 . . 120.4 ?
C7 C8 C9 . . 118.7(3) ?
C7 C8 H8 . . 120.6 ?
C9 C8 H8 . . 120.6 ?
N3 C9 C8 . . 123.1(3) ?
N3 C9 H9 . . 118.4 ?
C8 C9 H9 . . 118.4 ?
N4 C10 C11 . . 123.0(3) ?
N4 C10 C3 . . 116.3(2) ?
C11 C10 C3 . . 120.7(3) ?
C10 C11 C12 . . 118.2(3) ?
C10 C11 H11 . . 120.9 ?
C12 C11 H11 . . 120.9 ?
C13 C12 C11 . . 119.1(3) ?
C13 C12 H12 . . 120.4 ?
C11 C12 H12 . . 120.4 ?
C12 C13 C14 . . 118.2(3) ?
C12 C13 H13 . . 120.9 ?
C14 C13 H13 . . 120.9 ?
N4 C14 C13 . . 123.5(3) ?
N4 C14 H14 . . 118.2 ?
C13 C14 H14 . . 118.2 ?
O2 C15 O1 . . 127.5(3) ?
O2 C15 C1 . . 118.4(2) ?
O1 C15 C1 . . 114.0(3) ?
O4 C16 O3 . . 126.2(3) ?
O4 C16 C2 . . 115.5(2) ?
O3 C16 C2 . . 118.2(3) ?
H3WA O3W H3WB . . 105(4) ?
H4WA O4W H4WB . . 107(5) ?

loop_
_geom_bond_atom_site_label_1
_geom_bond_atom_site_label_2
_geom_bond_site_symmetry_2
_geom_bond_distance
_geom_bond_publ_flag
Fe1 O3 2_777 2.105(2) y
Fe1 O1W . 2.115(2) y
Fe1 O2W . 2.066(2) y
Fe1 O1 . 2.131(2) y
Fe1 N1 . 2.126(2) y
Fe1 N3 . 2.205(3) y
N1 C1 . 1.333(4) ?
N1 C4 . 1.335(4) ?
N2 C2 . 1.335(4) ?
N2 C3 . 1.340(4) ?
N3 C9 . 1.347(4) ?
N3 C5 . 1.357(4) ?
N4 C10 . 1.327(4) ?
N4 C14 . 1.331(4) ?
O1 C15 . 1.271(4) y
O2 C15 . 1.229(4) y
O3 C16 . 1.251(3) y
O3 Fe1 2_777 2.105(2) ?
O4 C16 . 1.240(4) y
O1W H1WA . 0.836(19) ?
O1W H1WB . 0.83(2) ?
O2W H2WA . 0.867(19) ?
O2W H2WB . 0.840(19) ?
C1 C2 . 1.398(4) ?
C1 C15 . 1.519(4) ?
C2 C16 . 1.525(4) ?
C3 C4 . 1.411(4) ?
C3 C10 . 1.502(4) ?
C4 C5 . 1.492(4) ?
C5 C6 . 1.377(5) ?
C6 C7 . 1.394(5) ?
C6 H6 . 0.9400 ?
C7 C8 . 1.372(5) ?
C7 H7 . 0.9400 ?
C8 C9 . 1.374(5) ?
C8 H8 . 0.9400 ?
C9 H9 . 0.9400 ?
C10 C11 . 1.385(4) ?
C11 C12 . 1.391(5) ?
C11 H11 . 0.9400 ?
C12 C13 . 1.373(5) ?
C12 H12 . 0.9400 ?
C13 C14 . 1.381(5) ?
C13 H13 . 0.9400 ?
C14 H14 . 0.9400 ?
O3W H3WA . 0.83(2) ?
O3W H3WB . 0.843(19) ?
O4W H4WA . 0.842(19) ?
O4W H4WB . 0.82(2) ?

loop_
_geom_hbond_atom_site_label_D
_geom_hbond_atom_site_label_H
_geom_hbond_atom_site_label_A
_geom_hbond_site_symmetry_A
_geom_hbond_distance_DH
_geom_hbond_distance_HA
_geom_hbond_distance_DA
_geom_hbond_angle_DHA
O1W H1WA O1 2_677 0.836(19) 1.93(2) 2.728(3) 160(4)
O1W H1WB N4 1_455 0.83(2) 1.94(2) 2.752(3) 165(6)
O2W H2WA O2 2_677 0.867(19) 1.83(2) 2.694(3) 172(3)
O2W H2WB O3W 1_565 0.840(19) 1.87(2) 2.686(4) 165(4)
O3W H3WA O4W . 0.83(2) 2.04(2) 2.874(4) 176(6)
O3W H3WB O4W 2_666 0.843(19) 2.03(2) 2.866(4) 171(4)
O4W H4WA O4 2_667 0.842(19) 2.12(2) 2.957(4) 172(5)
O4W H4WB O4 1_454 0.82(2) 1.96(2) 2.784(4) 178(7)
C7 H7 O3 1_554 0.94 2.36 3.206(5) 149
C8 H8 O2 1_554 0.94 2.57 3.477(4) 162

loop_
_geom_torsion_atom_site_label_1
_geom_torsion_atom_site_label_2
_geom_torsion_atom_site_label_3
_geom_torsion_atom_site_label_4
_geom_torsion_site_symmetry_1
_geom_torsion
C4 N1 C1 C2 . 2.2(4)
Fe1 N1 C1 C2 . 177.48(19)
C4 N1 C1 C15 . -176.6(2)
Fe1 N1 C1 C15 . -1.3(3)
C3 N2 C2 C1 . 1.0(4)
C3 N2 C2 C16 . 178.6(2)
N1 C1 C2 N2 . -2.7(4)
C15 C1 C2 N2 . 176.0(2)
N1 C1 C2 C16 . -180.0(2)
C15 C1 C2 C16 . -1.4(4)
C2 N2 C3 C4 . 1.1(4)
C2 N2 C3 C10 . -176.2(2)
C1 N1 C4 C3 . -0.2(4)
Fe1 N1 C4 C3 . -175.24(19)
C1 N1 C4 C5 . 177.6(2)
Fe1 N1 C4 C5 . 2.6(3)
N2 C3 C4 N1 . -1.5(4)
C10 C3 C4 N1 . 175.5(3)
N2 C3 C4 C5 . -178.9(3)
C10 C3 C4 C5 . -2.0(5)
C9 N3 C5 C6 . 4.8(4)
Fe1 N3 C5 C6 . -162.8(2)
C9 N3 C5 C4 . -175.5(3)
Fe1 N3 C5 C4 . 16.9(3)
N1 C4 C5 N3 . -12.7(4)
C3 C4 C5 N3 . 164.8(3)
N1 C4 C5 C6 . 167.0(3)
C3 C4 C5 C6 . -15.4(5)
N3 C5 C6 C7 . -4.8(5)
C4 C5 C6 C7 . 175.5(3)
C5 C6 C7 C8 . 0.6(5)
C6 C7 C8 C9 . 3.4(5)
C5 N3 C9 C8 . -0.6(5)
Fe1 N3 C9 C8 . 166.1(3)
C7 C8 C9 N3 . -3.5(6)
C14 N4 C10 C11 . -0.8(5)
C14 N4 C10 C3 . 177.9(3)
N2 C3 C10 N4 . -65.1(4)
C4 C3 C10 N4 . 117.8(3)
N2 C3 C10 C11 . 113.7(3)
C4 C3 C10 C11 . -63.5(4)
N4 C10 C11 C12 . 0.3(5)
C3 C10 C11 C12 . -178.3(3)
C10 C11 C12 C13 . 0.5(5)
C11 C12 C13 C14 . -0.8(5)
C10 N4 C14 C13 . 0.4(5)
C12 C13 C14 N4 . 0.3(6)
Fe1 O1 C15 O2 . -168.1(2)
Fe1 O1 C15 C1 . 10.8(3)
N1 C1 C15 O2 . 172.9(2)
C2 C1 C15 O2 . -5.8(4)
N1 C1 C15 O1 . -6.1(3)
C2 C1 C15 O1 . 175.2(3)
Fe1 O3 C16 O4 2_777 180.0(2)
Fe1 O3 C16 C2 2_777 4.6(5)
N2 C2 C16 O4 . -76.7(3)
C1 C2 C16 O4 . 100.8(3)
N2 C2 C16 O3 . 99.2(3)
C1 C2 C16 O3 . -83.4(4)

_cod_database_fobs_code 2241845
